data_7043588
loop_
_publ_author_name
'Martin, Lee'
'Morritt, Alexander L.'
'Lopez, Jordan R.'
'Nakazawa, Yasuhiro'
'Akutsu, Hiroki'
'Imajo, Shusaku'
'Ihara, Yoshihiko'
'Zhang, Bin'
'Zhang, Yan'
'Guo, Yanjun'

_publ_section_title
;
 Molecular conductors from bis(ethylenedithio)tetrathiafulvalene with
 tris(oxalato)rhodate
;
_journal_name_full 'Dalton Trans.'
_journal_paper_doi 10.1039/C7DT00881C
_journal_year 2017
_chemical_formula_moiety 'C52 H38 F1 O13 Rh1 S32'
_chemical_formula_sum 'C52 H38 F O13 Rh S32'
_chemical_formula_weight 2018.88
_space_group_IT_number 15
_symmetry_cell_setting monoclinic
_symmetry_space_group_name_Hall '-C 2yc'
_symmetry_space_group_name_H-M 'C 1 2/c 1'
_atom_sites_solution_hydrogens difmap
_atom_sites_solution_primary direct
_audit_update_record
;
2017-03-09 deposited with the CCDC.
2017-07-03 downloaded from the CCDC.
;
_cell_angle_alpha 90
_cell_angle_beta 93.1002(12)
_cell_angle_gamma 90
_cell_formula_units_Z 4
_cell_length_a 10.32638(12)
_cell_length_b 19.9527(3)
_cell_length_c 35.0343(5)
_cell_measurement_reflns_used 12891
_cell_measurement_temperature 294
_cell_measurement_theta_max 28
_cell_measurement_theta_min 4
_cell_volume 7207.87(17)
_computing_cell_refinement 'CrysAlisPro, (Agilent, 2011)'
_computing_data_collection 'Gemini, (Oxford Diffraction, 2006)'
_computing_data_reduction 'CrysAlisPro, (Agilent, 2011)'
_computing_molecular_graphics 'CAMERON (Watkin et al., 1996)'
_computing_publication_material 'CRYSTALS (Betteridge et al., 2003)'
_computing_structure_refinement 'CRYSTALS (Betteridge et al., 2003)'
_computing_structure_solution 'SIR92 (Altomare et al., 1994)'
_diffrn_ambient_temperature 294
_diffrn_measured_fraction_theta_full 0.998
_diffrn_measured_fraction_theta_max 0.841
_diffrn_measurement_device Area
_diffrn_measurement_device_type 'Oxford Diffraction Gemini'
_diffrn_measurement_method \w/2\q
_diffrn_radiation_monochromator graphite
_diffrn_radiation_type 'Mo K\a'
_diffrn_radiation_wavelength 0.71073
_diffrn_reflns_av_R_equivalents 0.025
_diffrn_reflns_limit_h_max 12
_diffrn_reflns_limit_h_min -12
_diffrn_reflns_limit_k_max 24
_diffrn_reflns_limit_k_min -23
_diffrn_reflns_limit_l_max 34
_diffrn_reflns_limit_l_min -46
_diffrn_reflns_number 24844
_diffrn_reflns_theta_full 25.000
_diffrn_reflns_theta_max 28.227
_diffrn_reflns_theta_min 3.098
_diffrn_standards_number 0
_exptl_absorpt_coefficient_mu 1.227
_exptl_absorpt_correction_T_max 0.87
_exptl_absorpt_correction_T_min 0.78
_exptl_absorpt_correction_type analytical
_exptl_absorpt_process_details
;
 Analytical Absorption (De Meulenaer & Tompa, 1965) 
;
_exptl_crystal_colour black
_exptl_crystal_density_diffrn 1.860
_exptl_crystal_density_method 'not measured'
_exptl_crystal_description block
_exptl_crystal_F_000 4080
_exptl_crystal_size_max 0.247
_exptl_crystal_size_mid 0.213
_exptl_crystal_size_min 0.112
_refine_diff_density_max 1.11
_refine_diff_density_min -0.64
_refine_ls_extinction_method None
_refine_ls_goodness_of_fit_ref 0.8084
_refine_ls_hydrogen_treatment mixed
_refine_ls_matrix_type full
_refine_ls_number_parameters 482
_refine_ls_number_reflns 6318
_refine_ls_number_restraints 7
_refine_ls_R_factor_all 0.0451
_refine_ls_R_factor_gt 0.0418
_refine_ls_shift/su_max 0.0010413
_refine_ls_shift/su_mean 0.0000469
_refine_ls_structure_factor_coef Fsqd
_refine_ls_weighting_details
;
 Method, part 1, Chebychev polynomial, (Watkin, 1994, Prince, 1982) 
 [weight] = 1.0/[A~0~*T~0~(x)+A~1~*T~1~(x) ... +A~n-1~]*T~n-1~(x)] 
 where A~i~ are the Chebychev coefficients listed below and x= Fcalc/Fmax 
 Method = Robust Weighting (Prince, 1982) 
 W = [weight] * [1-(deltaF/6*sigmaF)^2^]^2^ 
 A~i~ are: 
 0.146E+04 0.237E+04 0.147E+04 623. 151. 
;
_refine_ls_weighting_scheme calc
_refine_ls_wR_factor_all 0.0821
_refine_ls_wR_factor_gt 0.0813
_refine_ls_wR_factor_ref 0.0821
_reflns_limit_h_max 12
_reflns_limit_h_min -12
_reflns_limit_k_max 24
_reflns_limit_k_min 0
_reflns_limit_l_max 46
_reflns_limit_l_min 0
_reflns_number_gt 5960
_reflns_number_total 7488
_reflns_threshold_expression I>2.0\s(I)
_oxford_diffrn_Wilson_B_factor 2.82
_oxford_diffrn_Wilson_scale 1.43
_oxford_refine_ls_r_factor_ref 0.0451
_oxford_refine_ls_scale 0.8910(16)
_oxford_reflns_number_all 6318
_oxford_reflns_threshold_expression_ref I>-3.0\s(I)
_cod_data_source_file c7dt00881c2.cif
_cod_data_source_block 1
_cod_original_cell_volume 7207.87(10)
_cod_original_sg_symbol_H-M 'C 1 2/c 1 '
_cod_original_formula_sum 'C52 H38 F1 O13 Rh1 S32'
_cod_database_code 7043588

loop_
_space_group_symop_id
_space_group_symop_operation_xyz
1 x,y,z
2 -x,-y,-z
3 x+1/2,y+1/2,z
4 -x+1/2,-y+1/2,-z
5 -x,y,-z+1/2
6 x,-y,z+1/2
7 -x+1/2,y+1/2,-z+1/2
8 x+1/2,-y+1/2,z+1/2

loop_
_atom_site_label
_atom_site_type_symbol
_atom_site_fract_x
_atom_site_fract_y
_atom_site_fract_z
_atom_site_U_iso_or_equiv
_atom_site_occupancy
_atom_site_adp_type
_atom_site_refinement_flags_posn
_atom_site_refinement_flags_adp
C20 C 0.7614(5) 0.2635(3) 0.32332(12) 0.0733 1.0000 Uani . .
C19 C 0.8284(5) 0.1982(3) 0.33123(13) 0.0673 1.0000 Uani . .
C18 C 0.6611(4) 0.24147(17) 0.39375(9) 0.0361 1.0000 Uani . .
C17 C 0.7705(3) 0.20876(17) 0.40484(10) 0.0355 1.0000 Uani . .
C16 C 0.6257(3) 0.20162(17) 0.46223(9) 0.0321 1.0000 Uani . .
C15 C 0.5759(3) 0.18792(17) 0.49669(9) 0.0314 1.0000 Uani . .
C14 C 0.4349(3) 0.17952(17) 0.55504(9) 0.0330 1.0000 Uani . .
C13 C 0.5450(3) 0.14702(17) 0.56549(9) 0.0314 1.0000 Uani . .
C12 C 0.3581(4) 0.1697(2) 0.62875(10) 0.0424 1.0000 Uani . .
C11 C 0.4340(4) 0.10543(19) 0.63067(11) 0.0404 1.0000 Uani . .
C10 C 0.8419(6) 0.6082(4) 0.33350(14) 0.0874 1.0000 Uani . .
C9b C 0.9768(8) 0.6012(5) 0.3449(2) 0.0473 0.5000 Uani . .
C8 C 0.7722(3) 0.61758(17) 0.40688(10) 0.0342 1.0000 Uani . .
C7 C 0.8806(3) 0.58434(17) 0.41811(9) 0.0331 1.0000 Uani . .
C6 C 0.7316(3) 0.57295(17) 0.47414(9) 0.0322 1.0000 Uani . .
C5 C 0.6803(3) 0.55977(17) 0.50823(9) 0.0315 1.0000 Uani . .
C4 C 0.5328(3) 0.55334(17) 0.56499(9) 0.0326 1.0000 Uani . .
C3 C 0.6393(3) 0.51867(17) 0.57633(9) 0.0326 1.0000 Uani . .
C2a C 0.4700(13) 0.5573(7) 0.6387(5) 0.0421 0.5000 Uani . .
C1b C 0.5564(12) 0.5268(9) 0.6480(3) 0.0827 0.5000 Uani . .
C21 C 0.9510(4) 0.2828(2) 0.23221(11) 0.0447 1.0000 Uani . .
S16 S 0.61734(13) 0.27673(6) 0.34950(3) 0.0590 1.0000 Uani . .
S15 S 0.90555(11) 0.19428(5) 0.37833(3) 0.0507 1.0000 Uani . .
S14 S 0.54072(9) 0.24673(5) 0.42675(3) 0.0392 1.0000 Uani . .
S13 S 0.77788(8) 0.17407(5) 0.45054(3) 0.0376 1.0000 Uani . .
S12 S 0.42357(9) 0.21441(5) 0.50900(2) 0.0386 1.0000 Uani . .
S11 S 0.66332(8) 0.14273(5) 0.53165(2) 0.0358 1.0000 Uani . .
S10 S 0.29771(9) 0.19280(5) 0.58092(3) 0.0450 1.0000 Uani . .
S9 S 0.58805(9) 0.10925(5) 0.60916(3) 0.0425 1.0000 Uani . .
S8 S 0.74070(11) 0.65698(6) 0.36294(3) 0.0514 1.0000 Uani . .
S7 S 1.01833(9) 0.57304(5) 0.39243(3) 0.0447 1.0000 Uani . .
S6 S 0.64694(8) 0.61816(5) 0.43846(2) 0.0388 1.0000 Uani . .
S5 S 0.88284(8) 0.54364(5) 0.46237(3) 0.0371 1.0000 Uani . .
S4 S 0.52746(8) 0.58845(5) 0.51929(2) 0.0384 1.0000 Uani . .
S3 S 0.76066(8) 0.51221(5) 0.54362(2) 0.0367 1.0000 Uani . .
S2 S 0.39545(10) 0.56965(6) 0.59025(3) 0.0527 1.0000 Uani . .
S1 S 0.67517(9) 0.48149(5) 0.62082(3) 0.0464 1.0000 Uani . .
Rh1 Rh 1.0000 0.416574(19) 0.2500 0.0332 1.0000 Uani S T
O3 O 1.1592(2) 0.42315(13) 0.21894(7) 0.0419 1.0000 Uani . .
C22 C 1.2327(4) 0.47156(19) 0.23048(10) 0.0403 1.0000 Uani . .
O4 O 1.3288(3) 0.49101(17) 0.21501(9) 0.0612 1.0000 Uani . .
C23 C 1.1951(4) 0.50787(19) 0.26772(10) 0.0388 1.0000 Uani . .
O5 O 1.0900(2) 0.48855(13) 0.28157(7) 0.0408 1.0000 Uani . .
O6 O 1.2659(3) 0.55160(16) 0.28182(9) 0.0593 1.0000 Uani . .
O2 O 0.9187(3) 0.34021(13) 0.21935(7) 0.0447 1.0000 Uani . .
O1 O 0.9124(3) 0.22897(15) 0.21916(10) 0.0659 1.0000 Uani . .
F1 F 0.5000 0.1593(7) 0.2500 0.2532 1.0000 Uani S T
C24 C 0.5000 0.2251(5) 0.2500 0.1198 1.0000 Uani S T
C25 C 0.4054(7) 0.2585(5) 0.2691(2) 0.1022 1.0000 Uani . .
C26 C 0.4074(7) 0.3260(5) 0.2695(2) 0.1101 1.0000 Uani . .
C27 C 0.500000(7) 0.3580(6) 0.250000(7) 0.1073 1.0000 Uani S T
O7 O 0.5000 0.5967(3) 0.2500 0.0837 1.0000 Uani DS T
H20a H 0.8206 0.3008 0.3291 0.0873 1.0000 Uiso R .
H20b H 0.7311 0.2643 0.2970 0.0871 1.0000 Uiso R .
H19a H 0.8960 0.1918 0.3134 0.0833 1.0000 Uiso R .
H19b H 0.7648 0.1623 0.3281 0.0831 1.0000 Uiso R .
H11a H 0.4538 0.0940 0.6572 0.0481 1.0000 Uiso R .
H11b H 0.3848 0.0703 0.6179 0.0480 1.0000 Uiso R .
H25 H 0.3417 0.2344 0.2817 0.1232 1.0000 Uiso R .
H27 H 0.5000 0.4065 0.2500 0.1590 1.0000 Uiso RS .
H12a H 0.4129 0.2060 0.6382 0.0517 1.0000 Uiso R .
H12b H 0.2847 0.1659 0.6436 0.0525 1.0000 Uiso R .
H7a H 0.5000 0.6387(10) 0.2500 0.1182 1.0000 Uiso DS .
H7b H 0.429(4) 0.580(3) 0.255(2) 0.1184 1.0000 Uiso D .
C9a C 0.9273(10) 0.5636(5) 0.3458(2) 0.0553 0.5000 Uani . .
C1a C 0.5255(7) 0.4854(4) 0.6439(2) 0.0279 0.5000 Uani . .
C2b C 0.4281(15) 0.5345(8) 0.6350(5) 0.0585 0.5000 Uani . .
H10a H 0.8898 0.6402 0.3200 0.1066 0.5000 Uiso R .
H10b H 0.7840 0.5851 0.3161 0.1066 0.5000 Uiso R .
H9ba H 1.0166 0.6437 0.3420 0.0583 0.5000 Uiso R .
H9bb H 1.0129 0.5705 0.3280 0.0583 0.5000 Uiso R .
H9bc H 0.9906 0.5612 0.3272 0.0670 0.5000 Uiso R .
H9a H 0.8824 0.5221 0.3466 0.0670 0.5000 Uiso R .
H2aa H 0.5923 0.5702 0.6523 0.1141 0.5000 Uiso R .
H1ba H 0.5555 0.5034 0.6718 0.1141 0.5000 Uiso R .
H1bb H 0.5394 0.4760 0.6704 0.0377 0.5000 Uiso R .
H1a H 0.4661 0.4537 0.6327 0.0377 0.5000 Uiso R .
H2ab H 0.4092 0.5608 0.6546 0.0540 0.5000 Uiso R .
H2ac H 0.5407 0.5873 0.6419 0.0540 0.5000 Uiso R .
H2ad H 0.3937 0.5655 0.6524 0.0877 0.5000 Uiso R .
H2ae H 0.3837 0.4930 0.6365 0.0877 0.5000 Uiso R .
H26 H 0.3463 0.3513 0.2828 0.1318 1.0000 Uiso R .

loop_
_atom_site_aniso_label
_atom_site_aniso_U_11
_atom_site_aniso_U_22
_atom_site_aniso_U_33
_atom_site_aniso_U_23
_atom_site_aniso_U_13
_atom_site_aniso_U_12
C20 0.092(4) 0.095(4) 0.032(2) 0.012(2) 0.004(2) -0.028(3)
C19 0.082(3) 0.074(3) 0.049(3) -0.019(2) 0.027(2) -0.019(3)
C18 0.048(2) 0.0337(18) 0.0267(17) -0.0002(14) 0.0020(15) -0.0029(16)
C17 0.043(2) 0.0279(17) 0.0364(18) 0.0010(14) 0.0089(15) -0.0027(15)
C16 0.0324(17) 0.0324(17) 0.0315(17) 0.0004(14) 0.0005(13) -0.0010(14)
C15 0.0293(16) 0.0334(18) 0.0313(17) 0.0000(14) -0.0001(13) 0.0006(14)
C14 0.0334(18) 0.0336(18) 0.0323(17) -0.0023(14) 0.0053(14) -0.0013(14)
C13 0.0331(17) 0.0327(17) 0.0291(16) -0.0012(13) 0.0078(13) -0.0012(14)
C12 0.044(2) 0.047(2) 0.0380(19) -0.0021(16) 0.0148(16) 0.0007(17)
C11 0.044(2) 0.040(2) 0.0384(19) 0.0013(16) 0.0147(16) -0.0019(16)
C10 0.074(3) 0.148(6) 0.040(3) -0.022(3) 0.006(2) 0.038(4)
C9b 0.053(5) 0.050(5) 0.041(4) -0.008(4) 0.026(4) -0.013(4)
C8 0.0361(18) 0.0343(18) 0.0330(17) 0.0009(14) 0.0086(14) 0.0045(15)
C7 0.0353(18) 0.0301(17) 0.0347(17) -0.0029(14) 0.0108(14) 0.0016(14)
C6 0.0308(17) 0.0352(18) 0.0307(17) 0.0000(14) 0.0035(13) 0.0036(14)
C5 0.0299(16) 0.0357(18) 0.0290(16) -0.0010(14) 0.0020(13) 0.0035(14)
C4 0.0305(17) 0.0367(18) 0.0309(17) 0.0054(14) 0.0030(13) 0.0022(14)
C3 0.0311(17) 0.0337(18) 0.0334(17) 0.0034(14) 0.0047(14) -0.0004(14)
C2a 0.038(8) 0.046(7) 0.044(5) 0.011(5) 0.017(6) 0.009(5)
C1b 0.070(8) 0.143(13) 0.036(5) 0.015(7) 0.010(5) 0.024(9)
C21 0.054(2) 0.040(2) 0.042(2) -0.0032(17) 0.0207(17) -0.0055(18)
S16 0.0831(8) 0.0630(7) 0.0305(5) 0.0103(5) -0.0015(5) 0.0099(6)
S15 0.0528(6) 0.0449(5) 0.0570(6) 0.0034(5) 0.0262(5) 0.0010(5)
S14 0.0367(5) 0.0471(5) 0.0336(4) 0.0057(4) 0.0012(4) 0.0097(4)
S13 0.0326(4) 0.0430(5) 0.0376(5) 0.0069(4) 0.0051(4) 0.0056(4)
S12 0.0339(4) 0.0486(5) 0.0335(4) 0.0034(4) 0.0031(3) 0.0094(4)
S11 0.0316(4) 0.0448(5) 0.0314(4) 0.0075(4) 0.0059(3) 0.0072(4)
S10 0.0344(5) 0.0583(6) 0.0431(5) 0.0021(4) 0.0108(4) 0.0095(4)
S9 0.0388(5) 0.0526(6) 0.0367(5) 0.0128(4) 0.0082(4) 0.0071(4)
S8 0.0608(6) 0.0586(6) 0.0363(5) 0.0135(4) 0.0155(4) 0.0188(5)
S7 0.0373(5) 0.0449(5) 0.0538(6) 0.0045(4) 0.0195(4) 0.0076(4)
S6 0.0332(4) 0.0544(6) 0.0294(4) 0.0062(4) 0.0064(3) 0.0140(4)
S5 0.0325(4) 0.0423(5) 0.0369(5) 0.0047(4) 0.0059(3) 0.0098(4)
S4 0.0339(4) 0.0523(5) 0.0293(4) 0.0063(4) 0.0039(3) 0.0130(4)
S3 0.0316(4) 0.0462(5) 0.0325(4) 0.0064(4) 0.0051(3) 0.0102(4)
S2 0.0393(5) 0.0780(8) 0.0421(5) 0.0167(5) 0.0145(4) 0.0228(5)
S1 0.0355(5) 0.0589(6) 0.0453(5) 0.0252(5) 0.0071(4) 0.0065(4)
Rh1 0.0408(2) 0.0327(2) 0.02667(18) 0.0000 0.00701(15) 0.0000
O3 0.0435(14) 0.0459(15) 0.0373(13) -0.0038(11) 0.0117(11) 0.0043(12)
C22 0.042(2) 0.042(2) 0.0371(19) 0.0064(16) 0.0098(16) 0.0069(17)
O4 0.0552(18) 0.074(2) 0.0572(18) -0.0003(16) 0.0288(15) -0.0076(16)
C23 0.041(2) 0.039(2) 0.0371(19) 0.0027(16) 0.0019(16) 0.0029(16)
O5 0.0456(14) 0.0438(14) 0.0340(13) -0.0092(11) 0.0125(11) -0.0035(12)
O6 0.0575(18) 0.0639(19) 0.0574(18) -0.0148(15) 0.0120(14) -0.0196(16)
O2 0.0586(17) 0.0407(15) 0.0346(13) -0.0025(11) 0.0016(12) -0.0063(12)
O1 0.081(2) 0.0427(17) 0.075(2) -0.0145(15) 0.0122(18) -0.0110(16)
F1 0.295(14) 0.206(12) 0.256(13) 0.0000 -0.008(11) 0.0000
C24 0.176(13) 0.057(6) 0.118(9) 0.0000 -0.071(9) 0.0000
C25 0.095(5) 0.123(7) 0.084(5) 0.023(5) -0.032(4) -0.007(5)
C26 0.074(4) 0.133(7) 0.119(6) 0.014(5) -0.039(4) 0.010(4)
C27 0.093(7) 0.096(7) 0.128(9) 0.0000 -0.037(7) 0.0000
O7 0.072(4) 0.054(3) 0.129(5) 0.0000 0.038(4) 0.0000
C9a 0.071(6) 0.055(6) 0.042(5) -0.014(4) 0.021(4) 0.008(5)
C1a 0.030(4) 0.021(3) 0.033(4) 0.007(3) 0.008(3) -0.003(3)
C2b 0.054(9) 0.080(12) 0.044(7) 0.033(8) 0.027(7) 0.012(6)

loop_
_atom_type_symbol
_atom_type_scat_dispersion_real
_atom_type_scat_dispersion_imag
_atom_type_scat_Cromer_Mann_a1
_atom_type_scat_Cromer_Mann_b1
_atom_type_scat_Cromer_Mann_a2
_atom_type_scat_Cromer_Mann_b2
_atom_type_scat_Cromer_Mann_a3
_atom_type_scat_Cromer_Mann_b3
_atom_type_scat_Cromer_Mann_a4
_atom_type_scat_Cromer_Mann_b4
_atom_type_scat_Cromer_Mann_c
_atom_type_scat_source
C 0.0033 0.0016 2.3100 20.8439 1.0200 10.2075 1.5886 0.5687 0.8650 51.6512 0.2156 'International Tables Vol C 4.2.6.8 and 6.1.1.4'
H 0.0000 0.0000 0.4930 10.5109 0.3229 26.1257 0.1402 3.1424 0.0408 57.7998 0.0030 'International Tables Vol C 4.2.6.8 and 6.1.1.4'
O 0.0106 0.0060 3.0485 13.2771 2.2868 5.7011 1.5463 0.3239 0.8670 32.9089 0.2508 'International Tables Vol C 4.2.6.8 and 6.1.1.4'
F 0.0171 0.0103 3.5392 10.2825 2.6412 4.2944 1.5170 0.2615 1.0243 26.1476 0.2776 'International Tables Vol C 4.2.6.8 and 6.1.1.4'
S 0.1246 0.1234 6.9053 1.4679 5.2034 22.2151 1.4379 0.2536 1.5863 56.1720 0.8669 'International Tables Vol C 4.2.6.8 and 6.1.1.4'
Rh -1.1178 0.9187 19.2957 0.7515 14.3501 8.2176 4.7343 25.8749 1.2892 98.6062 5.3280 'International Tables Vol C 4.2.6.8 and 6.1.1.4'

loop_
_geom_angle_atom_site_label_1
_geom_angle_site_symmetry_1
_geom_angle_atom_site_label_2
_geom_angle_atom_site_label_3
_geom_angle_site_symmetry_3
_geom_angle
_geom_angle_publ_flag
C19 . C20 S16 . 114.7(3) yes
C19 . C20 H20a . 110.3 no
C19 . C20 H20b . 108.4 no
S16 . C20 H20a . 107.9 no
S16 . C20 H20b . 104.5 no
H20a . C20 H20b . 110.8 no
C20 . C19 S15 . 112.7(3) yes
C20 . C19 H19a . 109.7 no
C20 . C19 H19b . 108.6 no
S15 . C19 H19a . 106.7 no
S15 . C19 H19b . 109.5 no
H19a . C19 H19b . 109.5 no
C17 . C18 S16 . 128.9(3) yes
C17 . C18 S14 . 117.1(3) yes
S16 . C18 S14 . 113.9(2) yes
C18 . C17 S15 . 127.7(3) yes
C18 . C17 S13 . 116.9(3) yes
S15 . C17 S13 . 115.3(2) yes
C15 . C16 S14 . 122.5(3) yes
C15 . C16 S13 . 122.3(3) yes
S14 . C16 S13 . 115.16(19) yes
C16 . C15 S12 . 123.3(3) yes
C16 . C15 S11 . 121.5(3) yes
S12 . C15 S11 . 115.25(19) yes
C13 . C14 S12 . 117.1(3) yes
C13 . C14 S10 . 129.2(3) yes
S12 . C14 S10 . 113.70(19) yes
C14 . C13 S11 . 116.8(3) yes
C14 . C13 S9 . 128.4(3) yes
S11 . C13 S9 . 114.81(19) yes
C11 . C12 S10 . 114.3(3) yes
C11 . C12 H12a . 109.2 no
C11 . C12 H12b . 109.9 no
S10 . C12 H12a . 106.9 no
S10 . C12 H12b . 106.4 no
H12a . C12 H12b . 110.1 no
C12 . C11 S9 . 114.6(3) yes
C12 . C11 H11a . 109.0 no
C12 . C11 H11b . 109.8 no
S9 . C11 H11a . 105.5 no
S9 . C11 H11b . 107.0 no
H11a . C11 H11b . 110.8 no
C9b . C10 S8 . 118.6(5) yes
C9b . C10 C9a . 38.4(5) yes
C9b . C10 H10a . 71.4 no
C9b . C10 H10b . 134.4 no
S8 . C10 C9a . 125.6(5) yes
S8 . C10 H10a . 104.9 no
S8 . C10 H10b . 105.4 no
C9a . C10 H10a . 105.2 no
C9a . C10 H10b . 105.7 no
H10a . C10 H10b . 109.5 no
C10 . C9b S7 . 118.1(5) yes
C10 . C9b H9ba . 107.5 no
C10 . C9b H9bb . 107.3 no
S7 . C9b H9ba . 107.4 no
S7 . C9b H9bb . 107.3 no
H9ba . C9b H9bb . 109.0 no
C7 . C8 S8 . 126.5(3) yes
C7 . C8 S6 . 116.9(3) yes
S8 . C8 S6 . 116.54(19) yes
C8 . C7 S7 . 127.2(3) yes
C8 . C7 S5 . 117.4(3) yes
S7 . C7 S5 . 115.26(19) yes
C5 . C6 S6 . 121.9(3) yes
C5 . C6 S5 . 122.8(3) yes
S6 . C6 S5 . 115.30(19) yes
C6 . C5 S4 . 122.2(3) yes
C6 . C5 S3 . 122.7(3) yes
S4 . C5 S3 . 115.10(18) yes
C3 . C4 S4 . 117.6(3) yes
C3 . C4 S2 . 128.5(3) yes
S4 . C4 S2 . 113.86(19) yes
C4 . C3 S3 . 116.7(3) yes
C4 . C3 S1 . 127.9(3) yes
S3 . C3 S1 . 115.38(19) yes
S2 . C2a C1a . 111.5(9) yes
S2 . C2a H2ab . 107.5 no
S2 . C2a H2ac . 108.0 no
C1a . C2a H2ab . 105.9 no
C1a . C2a H2ac . 107.0 no
H2ab . C2a H2ac . 117.0 no
S1 . C1b C2b . 122.7(11) yes
S1 . C1b H2aa . 105.5 no
S1 . C1b H1ba . 104.4 no
C2b . C1b H2aa . 108.0 no
C2b . C1b H1ba . 106.6 no
H2aa . C1b H1ba . 109.1 no
C21 5_755 C21 O2 . 115.4(2) yes
C21 5_755 C21 O1 . 118.8(3) yes
O2 . C21 O1 . 125.8(4) yes
C20 . S16 C18 . 102.2(2) yes
C19 . S15 C17 . 98.9(2) yes
C18 . S14 C16 . 95.31(16) yes
C17 . S13 C16 . 95.50(16) yes
C14 . S12 C15 . 95.24(16) yes
C13 . S11 C15 . 95.59(16) yes
C12 . S10 C14 . 101.15(17) yes
C11 . S9 C13 . 101.36(17) yes
C10 . S8 C8 . 100.2(2) yes
C9b . S7 C7 . 106.2(3) yes
C9b . S7 C9a . 28.9(4) yes
C7 . S7 C9a . 94.6(3) yes
C8 . S6 C6 . 95.23(16) yes
C7 . S5 C6 . 94.89(16) yes
C4 . S4 C5 . 95.06(16) yes
C3 . S3 C5 . 95.51(16) yes
C4 . S2 C2b . 105.1(6) yes
C2a . S2 C4 . 97.6(5) yes
C2a . S2 C2b . 20.2(5) yes
C3 . S1 C1a . 103.8(3) yes
C1b . S1 C3 . 97.9(4) yes
C1b . S1 C1a . 28.6(5) yes
O3 5_755 Rh1 O3 . 172.57(15) yes
O3 5_755 Rh1 O5 5_755 83.38(10) yes
O3 . Rh1 O5 . 83.38(10) yes
O3 5_755 Rh1 O5 . 91.29(10) yes
O3 5_755 Rh1 O2 . 90.48(11) yes
O3 5_755 Rh1 O2 5_755 95.13(11) yes
O3 . Rh1 O2 . 95.13(11) yes
O5 5_755 Rh1 O3 . 91.29(10) yes
O5 5_755 Rh1 O5 . 88.77(15) yes
O5 5_755 Rh1 O2 . 94.59(11) yes
O5 . Rh1 O2 . 176.36(11) yes
O2 5_755 Rh1 O3 . 90.48(11) yes
O2 5_755 Rh1 O5 5_755 176.36(11) yes
O2 5_755 Rh1 O5 . 94.59(11) yes
O2 5_755 Rh1 O2 . 82.09(15) yes
Rh1 . O3 C22 . 111.4(2) yes
O3 . C22 O4 . 125.6(4) yes
O3 . C22 C23 . 116.4(3) yes
O4 . C22 C23 . 118.0(4) yes
C22 . C23 O5 . 115.8(3) yes
C22 . C23 O6 . 119.9(3) yes
O5 . C23 O6 . 124.4(3) yes
C23 . O5 Rh1 . 112.7(2) yes
C21 . O2 Rh1 . 113.5(2) yes
F1 . C24 C25 . 118.8(5) yes
C25 5_655 C24 F1 . 118.8(5) yes
C25 5_655 C24 C25 . 122.5(10) yes
C24 . C25 C26 . 118.4(9) yes
C24 . C25 H25 . 120.5 no
C26 . C25 H25 . 121.1 no
C25 . C26 C27 . 118.3(9) yes
C25 . C26 H26 . 121.8 no
C27 . C26 H26 . 119.9 no
C26 5_655 C27 C26 . 124.1(12) yes
C26 5_655 C27 H27 . 117.9 no
C26 . C27 H27 . 117.9 no
H7a . O7 H7b . 114.0 no
H7b 5_655 O7 H7a . 114.0 no
H7b 5_655 O7 H7b . 130(10) no
C10 . C9a H9bc . 106.5 no
C10 . C9a H9a . 106.4 no
S7 . C9a C10 . 121.5(6) yes
S7 . C9a H9bc . 106.1 no
S7 . C9a H9a . 106.7 no
H9bc . C9a H9a . 109.5 no
C2a . C1a S1 . 108.0(6) yes
C2a . C1a H1bb . 109.4 no
C2a . C1a H1a . 109.9 no
S1 . C1a H1bb . 110.2 no
S1 . C1a H1a . 109.8 no
H1bb . C1a H1a . 109.5 no
C1b . C2b H2ad . 104.2 no
C1b . C2b H2ae . 109.9 no
S2 . C2b C1b . 118.4(10) yes
S2 . C2b H2ad . 104.8 no
S2 . C2b H2ae . 109.4 no
H2ad . C2b H2ae . 109.5 no

loop_
_geom_bond_atom_site_label_1
_geom_bond_atom_site_label_2
_geom_bond_site_symmetry_2
_geom_bond_distance
_geom_bond_publ_flag
C20 C19 . 1.494(8) yes
C20 S16 . 1.809(5) yes
C20 H20a . 0.975 no
C20 H20b . 0.956 no
C19 S15 . 1.795(5) yes
C19 H19a . 0.972 no
C19 H19b . 0.974 no
C18 C17 . 1.344(5) yes
C18 S16 . 1.740(3) yes
C18 S14 . 1.746(4) yes
C17 S15 . 1.741(4) yes
C17 S13 . 1.742(3) yes
C16 C15 . 1.365(5) yes
C16 S14 . 1.734(3) yes
C16 S13 . 1.735(3) yes
C15 S12 . 1.736(3) yes
C15 S11 . 1.735(3) yes
C14 C13 . 1.342(5) yes
C14 S12 . 1.755(3) yes
C14 S10 . 1.743(3) yes
C13 S11 . 1.750(3) yes
C13 S9 . 1.741(3) yes
C12 C11 . 1.502(5) yes
C12 S10 . 1.816(4) yes
C12 H12a . 0.967 no
C12 H12b . 0.944 no
C11 S9 . 1.798(4) yes
C11 H11a . 0.967 no
C11 H11b . 0.963 no
C10 C9b . 1.435(10) yes
C10 S8 . 1.794(5) yes
C10 C9a . 1.310(11) yes
C10 H10a . 0.950 no
C10 H10b . 0.950 no
C9b S7 . 1.787(9) yes
C9b H9ba . 0.950 no
C9b H9bb . 0.943 no
C8 C7 . 1.342(5) yes
C8 S8 . 1.743(3) yes
C8 S6 . 1.747(3) yes
C7 S7 . 1.738(3) yes
C7 S5 . 1.749(3) yes
C6 C5 . 1.358(5) yes
C6 S6 . 1.739(3) yes
C6 S5 . 1.738(3) yes
C5 S4 . 1.742(3) yes
C5 S3 . 1.737(3) yes
C4 C3 . 1.341(5) yes
C4 S4 . 1.746(3) yes
C4 S2 . 1.743(3) yes
C3 S3 . 1.748(3) yes
C3 S1 . 1.748(3) yes
C2a S2 . 1.841(16) yes
C2a C1a . 1.553(16) yes
C2a H2ab . 0.865 no
C2a H2ac . 0.945 no
C1b S1 . 1.831(12) yes
C1b C2b . 1.386(19) yes
C1b H2aa . 0.950 no
C1b H1ba . 0.957 no
C21 C21 5_755 1.563(8) yes
C21 O2 . 1.269(5) yes
C21 O1 . 1.225(5) yes
S7 C9a . 1.850(9) yes
S2 C2b . 1.735(16) yes
S1 C1a . 1.785(7) yes
Rh1 O3 . 2.024(2) yes
Rh1 O3 5_755 2.024(2) yes
Rh1 O5 5_755 2.010(2) yes
Rh1 O5 . 2.010(2) yes
Rh1 O2 5_755 2.020(3) yes
Rh1 O2 . 2.020(3) yes
O3 C22 . 1.281(5) yes
C22 O4 . 1.220(4) yes
C22 C23 . 1.560(5) yes
C23 O5 . 1.272(4) yes
C23 O6 . 1.225(5) yes
F1 C24 . 1.314(14) yes
C24 C25 5_655 1.384(9) yes
C24 C25 . 1.384(9) yes
C25 C26 . 1.347(11) yes
C25 H25 . 0.944 no
C26 C27 . 1.364(9) yes
C26 H26 . 0.950 no
C27 H27 . 0.968 no
O7 H7a . 0.839 no
O7 H7b 5_655 0.838(14) no
O7 H7b . 0.838(14) no
C9a H9bc . 0.950 no
C9a H9a . 0.950 no
C1a H1bb . 0.950 no
C1a H1a . 0.950 no
C2b H2ad . 0.950 no
C2b H2ae . 0.950 no

loop_
_geom_hbond_atom_site_label_D
_geom_hbond_atom_site_label_H
_geom_hbond_atom_site_label_A
_geom_hbond_site_symmetry_A
_geom_hbond_angle_DHA
_geom_hbond_distance_DH
_geom_hbond_distance_HA
_geom_hbond_distance_DA
_geom_hbond_publ_flag
C19 H19a O1 5_755 152.44(13) 0.972 2.451 3.342(8) yes
C11 H11a O2 8_455 131.14(10) 0.967 2.585 3.303(8) yes
O7 H7a O1 3_455 142.7(3) 0.839 2.263 2.974(8) yes
O7 H7a O1 7_655 142.7(3) 0.839 2.263 2.974(8) yes
O7 H7b O4 1_455 122(6) 0.838 2.446 2.973(8) yes
O7 H7b O6 1_455 163(7) 0.838 2.049 2.861(8) yes
C10 H10b O4 5_755 158.56(16) 0.950 2.436 3.338(8) yes
C9b H9bb O5 . 175.6(2) 0.943 2.469 3.410(8) yes
C9a H9bb O5 . 125.4(7) 1.117 2.469 3.246(8) yes
C9b H9bc O5 . 160.2(9) 1.027 2.426 3.410(8) yes
C9a H9bc O5 . 144.5(3) 0.950 2.426 3.246(8) yes
C2a H2ab O4 6_465 141.9(3) 0.865 2.536 3.261(8) yes
C2a H2ad O4 6_465 128(2) 0.960 2.586 3.261(8) yes
